data_4513101
loop_
_publ_author_name
'Xu, Bing'
'Chen, Qing'
'Hu, Huai-Ming'
'An, Ran'
'Wang, Xiaofang'
'Xue, Ganglin'

_publ_section_title
;
 Hydrothermal Syntheses, Crystal Structures, and Luminescence Properties
 of Lanthanide-Based Coordination Polymers Constructed by Sulfonate
 Functionalized Imidazophenanthroline Derivative Ligand
;
_journal_issue 5
_journal_name_full 'Crystal Growth &amp; Design'
_journal_page_first 2318
_journal_paper_doi 10.1021/acs.cgd.5b00117
_journal_volume 15
_journal_year 2015
_chemical_formula_moiety 'C19 H15 Dy N4 O9 S2, H2 O'
_chemical_formula_sum 'C19 H17 Dy N4 O10 S2'
_chemical_formula_weight 687.99
_chemical_name_systematic
; 
 ? 
;
_space_group_IT_number 14
_symmetry_cell_setting monoclinic
_symmetry_space_group_name_Hall '-P 2ybc'
_symmetry_space_group_name_H-M 'P 1 21/c 1'
_atom_sites_solution_hydrogens geom
_atom_sites_solution_primary direct
_atom_sites_solution_secondary difmap
_audit_creation_method SHELXL-97
_cell_angle_alpha 90.00
_cell_angle_beta 96.4260(10)
_cell_angle_gamma 90.00
_cell_formula_units_Z 4
_cell_length_a 10.4285(9)
_cell_length_b 6.9527(5)
_cell_length_c 30.258(2)
_cell_measurement_reflns_used 3819
_cell_measurement_temperature 296(2)
_cell_measurement_theta_max 26.25
_cell_measurement_theta_min 2.51
_cell_volume 2180.1(3)
_computing_cell_refinement 'Bruker SAINT'
_computing_data_collection 'Bruker APEX2'
_computing_data_reduction 'Bruker SAINT'
_computing_molecular_graphics 'Bruker SHELXTL'
_computing_publication_material 'Bruker SHELXTL'
_computing_structure_refinement 'SHELXL-97 (Sheldrick, 1997)'
_computing_structure_solution 'SHELXS-97 (Sheldrick, 1990)'
_diffrn_ambient_temperature 296(2)
_diffrn_measured_fraction_theta_full 0.993
_diffrn_measured_fraction_theta_max 0.993
_diffrn_measurement_device_type 'Bruker APEX-II CCD'
_diffrn_measurement_method '\f and \w scans'
_diffrn_radiation_monochromator graphite
_diffrn_radiation_source 'fine-focus sealed tube'
_diffrn_radiation_type MoK\a
_diffrn_radiation_wavelength 0.71073
_diffrn_reflns_av_R_equivalents 0.0306
_diffrn_reflns_av_sigmaI/netI 0.0379
_diffrn_reflns_limit_h_max 12
_diffrn_reflns_limit_h_min -12
_diffrn_reflns_limit_k_max 5
_diffrn_reflns_limit_k_min -8
_diffrn_reflns_limit_l_max 34
_diffrn_reflns_limit_l_min -36
_diffrn_reflns_number 10258
_diffrn_reflns_theta_full 25.05
_diffrn_reflns_theta_max 25.05
_diffrn_reflns_theta_min 2.26
_diffrn_standards_decay_% 0
_diffrn_standards_interval_count 0
_diffrn_standards_interval_time 0
_diffrn_standards_number 0
_exptl_absorpt_coefficient_mu 3.687
_exptl_absorpt_correction_T_max 0.678
_exptl_absorpt_correction_T_min 0.563
_exptl_absorpt_correction_type multi-scan
_exptl_absorpt_process_details sadabs
_exptl_crystal_colour colorless
_exptl_crystal_density_diffrn 2.096
_exptl_crystal_density_method 'not measured'
_exptl_crystal_description block
_exptl_crystal_F_000 1348
_exptl_crystal_size_max 0.17
_exptl_crystal_size_mid 0.11
_exptl_crystal_size_min 0.08
_refine_diff_density_max 0.519
_refine_diff_density_min -0.419
_refine_diff_density_rms 0.095
_refine_ls_extinction_method none
_refine_ls_goodness_of_fit_ref 1.030
_refine_ls_hydrogen_treatment mixed
_refine_ls_matrix_type full
_refine_ls_number_parameters 346
_refine_ls_number_reflns 3840
_refine_ls_number_restraints 7
_refine_ls_restrained_S_all 1.030
_refine_ls_R_factor_all 0.0301
_refine_ls_R_factor_gt 0.0252
_refine_ls_shift/su_max 0.001
_refine_ls_shift/su_mean 0.000
_refine_ls_structure_factor_coef Fsqd
_refine_ls_weighting_details 'calc w=1/[\s^2^(Fo^2^)+(0.0162P)^2^+1.6658P] where P=(Fo^2^+2Fc^2^)/3'
_refine_ls_weighting_scheme calc
_refine_ls_wR_factor_gt 0.0502
_refine_ls_wR_factor_ref 0.0523
_reflns_number_gt 3432
_reflns_number_total 3840
_reflns_threshold_expression >2sigma(I)
_cod_data_source_file cg5b00117_si_006.cif
_cod_data_source_block nw1441_0m
_cod_depositor_comments
;
The following automatic conversions were performed:

'_symmetry_cell_setting' value 'Monoclinic' changed to 'monoclinic'
according to
/usr/data/users/saulius/crontab/automatic-downloads/current/ACS/lib/dictionaries/cif_core.dic
dictionary named 'cif_core.dic' version 2.4.2 from 2011-04-26.

Automatic conversion script
Id: cif_fix_values 3271 2015-04-21 07:52:19Z andrius 
;
_cod_original_sg_symbol_Hall '-P 2ybc '
_cod_original_sg_symbol_H-M 'P2(1)/c  '
_cod_database_code 4513101

loop_
_symmetry_equiv_pos_as_xyz
'x, y, z'
'-x, y+1/2, -z+1/2'
'-x, -y, -z'
'x, -y-1/2, z-1/2'

loop_
_atom_site_label
_atom_site_type_symbol
_atom_site_fract_x
_atom_site_fract_y
_atom_site_fract_z
_atom_site_U_iso_or_equiv
_atom_site_adp_type
_atom_site_occupancy
_atom_site_symmetry_multiplicity
_atom_site_calc_flag
_atom_site_refinement_flags
Dy1 Dy -0.021861(16) 0.52426(2) 0.059527(6) 0.01724(7) Uani 1 1 d .
S1 S 0.89973(9) 0.52301(12) 0.42381(3) 0.0211(2) Uani 1 1 d .
S2 S 0.38267(10) 0.45629(14) 0.37817(3) 0.0281(2) Uani 1 1 d .
N1 N 0.0070(3) 0.5351(4) 0.14429(10) 0.0218(7) Uani 1 1 d .
N2 N 0.2089(3) 0.5157(4) 0.09462(10) 0.0193(7) Uani 1 1 d .
N3 N 0.3333(3) 0.5345(5) 0.27548(11) 0.0296(8) Uani 1 1 d .
H3A H 0.2925 0.5517 0.2983 0.036 Uiso 1 1 calc R
N4 N 0.4958(3) 0.4873(4) 0.23514(10) 0.0249(7) Uani 1 1 d .
O1 O 0.9696(3) 0.6985(3) 0.41579(9) 0.0291(7) Uani 1 1 d .
O2 O 0.8465(3) 0.5194(3) 0.46580(9) 0.0296(6) Uani 1 1 d .
O3 O 0.9768(2) 0.3550(3) 0.41631(8) 0.0243(6) Uani 1 1 d .
O4 O 0.3299(3) 0.2880(4) 0.35561(10) 0.0413(8) Uani 1 1 d .
O5 O 0.3101(3) 0.6294(4) 0.36473(9) 0.0350(7) Uani 1 1 d .
O6 O 0.4036(3) 0.4345(5) 0.42636(9) 0.0425(8) Uani 1 1 d .
C1 C -0.0906(4) 0.5570(6) 0.16812(13) 0.0301(9) Uani 1 1 d .
H1 H -0.1737 0.5581 0.1533 0.036 Uiso 1 1 calc R
C2 C -0.0768(4) 0.5784(8) 0.21361(15) 0.0487(13) Uani 1 1 d .
H2 H -0.1488 0.5980 0.2286 0.058 Uiso 1 1 calc R
C3 C 0.0438(4) 0.5705(7) 0.23649(14) 0.0420(12) Uani 1 1 d .
H3 H 0.0549 0.5819 0.2673 0.050 Uiso 1 1 calc R
C4 C 0.1496(4) 0.5450(5) 0.21289(13) 0.0246(8) Uani 1 1 d .
C5 C 0.2810(4) 0.5306(5) 0.23226(12) 0.0249(9) Uani 1 1 d .
C6 C 0.3818(4) 0.5030(5) 0.20758(13) 0.0239(9) Uani 1 1 d .
C7 C 0.3631(4) 0.4970(5) 0.16038(12) 0.0201(8) Uani 1 1 d .
C8 C 0.4623(4) 0.4771(5) 0.13325(13) 0.0254(9) Uani 1 1 d .
H8 H 0.5471 0.4616 0.1459 0.031 Uiso 1 1 calc R
C9 C 0.4344(4) 0.4803(5) 0.08836(14) 0.0284(9) Uani 1 1 d .
H9 H 0.4996 0.4697 0.0699 0.034 Uiso 1 1 calc R
C10 C 0.3055(4) 0.5000(5) 0.07049(13) 0.0239(9) Uani 1 1 d .
H10 H 0.2872 0.5022 0.0397 0.029 Uiso 1 1 calc R
C11 C 0.2351(3) 0.5145(4) 0.13959(12) 0.0185(8) Uani 1 1 d .
C12 C 0.1289(3) 0.5318(5) 0.16623(12) 0.0189(8) Uani 1 1 d .
C13 C 0.4629(4) 0.5058(5) 0.27566(13) 0.0241(9) Uani 1 1 d .
C14 C 0.5598(4) 0.5043(5) 0.31511(12) 0.0220(8) Uani 1 1 d .
C15 C 0.6866(4) 0.5192(5) 0.30517(13) 0.0283(9) Uani 1 1 d .
H15 H 0.7021 0.5257 0.2755 0.034 Uiso 1 1 calc R
C16 C 0.7895(4) 0.5247(5) 0.33767(13) 0.0272(9) Uani 1 1 d .
H16 H 0.8733 0.5344 0.3302 0.033 Uiso 1 1 calc R
C17 C 0.7665(4) 0.5155(5) 0.38194(12) 0.0202(8) Uani 1 1 d .
C18 C 0.6433(4) 0.4959(5) 0.39280(13) 0.0225(8) Uani 1 1 d .
H18 H 0.6292 0.4868 0.4225 0.027 Uiso 1 1 calc R
C19 C 0.5392(4) 0.4894(5) 0.36003(12) 0.0215(8) Uani 1 1 d .
O7 O -0.0731(3) 0.3582(3) -0.00296(8) 0.0224(6) Uani 1 1 d D
H7A H -0.111(3) 0.261(4) -0.0037(13) 0.027 Uiso 1 1 d D
O8 O -0.2223(3) 0.3900(4) 0.07701(10) 0.0328(7) Uani 1 1 d D
H8A H -0.220(4) 0.308(5) 0.0971(11) 0.039 Uiso 1 1 d D
H8B H -0.272(4) 0.362(6) 0.0541(10) 0.039 Uiso 1 1 d D
O9 O -0.2054(3) 0.7219(4) 0.03078(9) 0.0276(6) Uani 1 1 d D
H9A H -0.260(3) 0.769(5) 0.0455(12) 0.033 Uiso 1 1 d D
H9B H -0.185(4) 0.800(5) 0.0124(11) 0.033 Uiso 1 1 d D
O10 O 0.5918(5) 0.2342(7) 0.01035(13) 0.0852(14) Uani 1 1 d D
H10A H 0.595(6) 0.140(7) 0.0289(18) 0.102 Uiso 1 1 d D
H10B H 0.546(6) 0.219(9) -0.0146(13) 0.102 Uiso 1 1 d D

loop_
_atom_site_aniso_label
_atom_site_aniso_U_11
_atom_site_aniso_U_22
_atom_site_aniso_U_33
_atom_site_aniso_U_23
_atom_site_aniso_U_13
_atom_site_aniso_U_12
Dy1 0.01862(10) 0.01651(10) 0.01598(10) 0.00098(7) -0.00079(7) 0.00001(7)
S1 0.0262(5) 0.0156(4) 0.0198(5) -0.0016(4) -0.0050(4) 0.0003(4)
S2 0.0250(5) 0.0349(6) 0.0249(5) 0.0007(4) 0.0055(4) -0.0032(4)
N1 0.0230(17) 0.0213(16) 0.0203(17) 0.0006(13) -0.0006(14) 0.0043(13)
N2 0.0202(17) 0.0193(15) 0.0180(16) 0.0005(12) 0.0007(13) -0.0005(13)
N3 0.0255(19) 0.045(2) 0.0186(18) -0.0015(15) 0.0024(14) 0.0044(16)
N4 0.0241(17) 0.0300(18) 0.0194(17) -0.0018(14) -0.0028(14) 0.0002(14)
O1 0.0343(17) 0.0163(13) 0.0340(16) -0.0008(11) -0.0081(13) -0.0044(11)
O2 0.0383(17) 0.0285(15) 0.0208(15) -0.0040(11) -0.0025(12) 0.0054(13)
O3 0.0282(15) 0.0175(13) 0.0262(15) 0.0004(11) -0.0015(12) 0.0034(11)
O4 0.0342(18) 0.0396(17) 0.050(2) -0.0031(15) 0.0046(15) -0.0134(14)
O5 0.0343(17) 0.0395(17) 0.0326(17) -0.0009(13) 0.0102(14) 0.0088(14)
O6 0.0358(18) 0.067(2) 0.0255(17) 0.0063(15) 0.0073(13) -0.0037(16)
C1 0.020(2) 0.042(2) 0.029(2) 0.0054(19) 0.0034(18) 0.0100(18)
C2 0.028(3) 0.088(4) 0.031(3) 0.008(3) 0.010(2) 0.014(3)
C3 0.032(3) 0.074(3) 0.021(2) 0.002(2) 0.0062(19) 0.010(2)
C4 0.023(2) 0.031(2) 0.020(2) 0.0033(17) 0.0012(16) 0.0072(17)
C5 0.026(2) 0.028(2) 0.020(2) -0.0006(16) -0.0017(17) 0.0043(17)
C6 0.024(2) 0.023(2) 0.023(2) -0.0032(16) -0.0013(17) -0.0014(16)
C7 0.023(2) 0.0150(18) 0.022(2) -0.0015(14) -0.0012(16) 0.0009(15)
C8 0.022(2) 0.026(2) 0.028(2) -0.0022(17) -0.0015(17) 0.0008(16)
C9 0.023(2) 0.034(2) 0.029(2) -0.0007(18) 0.0070(17) 0.0046(18)
C10 0.027(2) 0.027(2) 0.017(2) -0.0027(16) 0.0000(16) -0.0021(17)
C11 0.021(2) 0.0119(17) 0.022(2) 0.0015(14) -0.0002(15) 0.0013(14)
C12 0.0170(19) 0.0177(17) 0.021(2) 0.0016(15) -0.0001(15) 0.0012(15)
C13 0.024(2) 0.027(2) 0.020(2) -0.0009(16) -0.0021(16) -0.0017(17)
C14 0.024(2) 0.0202(19) 0.021(2) -0.0010(15) -0.0028(16) -0.0008(16)
C15 0.026(2) 0.039(2) 0.019(2) 0.0009(17) 0.0024(17) -0.0017(18)
C16 0.021(2) 0.036(2) 0.024(2) -0.0023(17) 0.0012(17) -0.0011(18)
C17 0.023(2) 0.0158(18) 0.020(2) -0.0022(15) -0.0049(16) -0.0015(15)
C18 0.026(2) 0.0217(19) 0.019(2) -0.0014(15) 0.0014(16) -0.0003(16)
C19 0.023(2) 0.0187(19) 0.023(2) -0.0027(15) 0.0004(16) -0.0022(15)
O7 0.0286(16) 0.0160(13) 0.0222(14) -0.0014(11) 0.0008(12) -0.0085(11)
O8 0.0283(17) 0.0405(18) 0.0289(18) 0.0122(14) 0.0005(13) -0.0060(14)
O9 0.0307(17) 0.0241(15) 0.0286(18) 0.0054(12) 0.0055(13) 0.0069(12)
O10 0.118(4) 0.088(3) 0.047(3) 0.003(2) -0.002(3) -0.032(3)

loop_
_atom_type_symbol
_atom_type_description
_atom_type_scat_dispersion_real
_atom_type_scat_dispersion_imag
_atom_type_scat_source
C C 0.0033 0.0016 'International Tables Vol C Tables 4.2.6.8 and 6.1.1.4'
H H 0.0000 0.0000 'International Tables Vol C Tables 4.2.6.8 and 6.1.1.4'
N N 0.0061 0.0033 'International Tables Vol C Tables 4.2.6.8 and 6.1.1.4'
O O 0.0106 0.0060 'International Tables Vol C Tables 4.2.6.8 and 6.1.1.4'
Dy Dy -0.1892 4.4098 'International Tables Vol C Tables 4.2.6.8 and 6.1.1.4'
S S 0.1246 0.1234 'International Tables Vol C Tables 4.2.6.8 and 6.1.1.4'

loop_
_geom_angle_atom_site_label_1
_geom_angle_atom_site_label_2
_geom_angle_atom_site_label_3
_geom_angle
_geom_angle_site_symmetry_1
_geom_angle_site_symmetry_3
O7 Dy1 O7 67.87(10) 3_565 .
O7 Dy1 O8 141.72(9) 3_565 .
O7 Dy1 O8 81.57(10) . .
O7 Dy1 O1 118.36(9) 3_565 2_645
O7 Dy1 O1 78.57(9) . 2_645
O8 Dy1 O1 74.97(10) . 2_645
O7 Dy1 O9 85.29(9) 3_565 .
O7 Dy1 O9 83.40(9) . .
O8 Dy1 O9 68.26(10) . .
O1 Dy1 O9 140.94(9) 2_645 .
O7 Dy1 O3 78.31(8) 3_565 2_655
O7 Dy1 O3 139.60(8) . 2_655
O8 Dy1 O3 116.29(10) . 2_655
O1 Dy1 O3 139.22(8) 2_645 2_655
O9 Dy1 O3 72.11(9) . 2_655
O7 Dy1 N2 81.17(10) 3_565 .
O7 Dy1 N2 118.19(10) . .
O8 Dy1 N2 135.37(9) . .
O1 Dy1 N2 71.19(9) 2_645 .
O9 Dy1 N2 147.00(9) . .
O3 Dy1 N2 75.73(8) 2_655 .
O7 Dy1 N1 138.57(9) 3_565 .
O7 Dy1 N1 149.17(9) . .
O8 Dy1 N1 78.32(10) . .
O1 Dy1 N1 73.80(9) 2_645 .
O9 Dy1 N1 109.99(9) . .
O3 Dy1 N1 70.97(9) 2_655 .
N2 Dy1 N1 64.99(10) . .
O7 Dy1 Dy1 33.95(6) 3_565 3_565
O7 Dy1 Dy1 33.92(6) . 3_565
O8 Dy1 Dy1 112.61(7) . 3_565
O1 Dy1 Dy1 99.60(6) 2_645 3_565
O9 Dy1 Dy1 83.18(7) . 3_565
O3 Dy1 Dy1 109.70(6) 2_655 3_565
N2 Dy1 Dy1 101.09(7) . 3_565
N1 Dy1 Dy1 165.78(7) . 3_565
O2 S1 O3 113.47(15) . .
O2 S1 O1 114.25(15) . .
O3 S1 O1 110.65(16) . .
O2 S1 C17 106.30(17) . .
O3 S1 C17 105.58(16) . .
O1 S1 C17 105.81(16) . .
O4 S2 O5 112.48(18) . .
O4 S2 O6 113.47(19) . .
O5 S2 O6 112.36(18) . .
O4 S2 C19 105.83(17) . .
O5 S2 C19 105.71(16) . .
O6 S2 C19 106.24(18) . .
C1 N1 C12 117.9(3) . .
C1 N1 Dy1 122.8(3) . .
C12 N1 Dy1 119.1(2) . .
C10 N2 C11 118.4(3) . .
C10 N2 Dy1 121.6(2) . .
C11 N2 Dy1 119.9(2) . .
C5 N3 C13 106.9(3) . .
C5 N3 H3A 126.5 . .
C13 N3 H3A 126.5 . .
C13 N4 C6 105.0(3) . .
S1 O1 Dy1 146.13(17) . 2_655
S1 O3 Dy1 143.41(16) . 2_645
N1 C1 C2 123.9(4) . .
N1 C1 H1 118.1 . .
C2 C1 H1 118.1 . .
C3 C2 C1 119.3(4) . .
C3 C2 H2 120.3 . .
C1 C2 H2 120.3 . .
C2 C3 C4 118.9(4) . .
C2 C3 H3 120.6 . .
C4 C3 H3 120.6 . .
C3 C4 C12 118.8(4) . .
C3 C4 C5 125.2(4) . .
C12 C4 C5 116.0(3) . .
N3 C5 C6 106.1(3) . .
N3 C5 C4 130.9(4) . .
C6 C5 C4 123.0(4) . .
C5 C6 N4 110.1(3) . .
C5 C6 C7 121.7(4) . .
N4 C6 C7 128.2(4) . .
C8 C7 C11 118.1(3) . .
C8 C7 C6 124.5(3) . .
C11 C7 C6 117.4(3) . .
C9 C8 C7 119.8(4) . .
C9 C8 H8 120.1 . .
C7 C8 H8 120.1 . .
C8 C9 C10 118.5(4) . .
C8 C9 H9 120.7 . .
C10 C9 H9 120.7 . .
N2 C10 C9 123.9(4) . .
N2 C10 H10 118.1 . .
C9 C10 H10 118.1 . .
N2 C11 C7 121.3(3) . .
N2 C11 C12 118.5(3) . .
C7 C11 C12 120.2(3) . .
N1 C12 C4 121.1(3) . .
N1 C12 C11 117.3(3) . .
C4 C12 C11 121.6(3) . .
N4 C13 N3 111.8(3) . .
N4 C13 C14 121.8(3) . .
N3 C13 C14 126.3(3) . .
C15 C14 C19 117.8(3) . .
C15 C14 C13 113.9(3) . .
C19 C14 C13 128.3(3) . .
C16 C15 C14 122.2(4) . .
C16 C15 H15 118.9 . .
C14 C15 H15 118.9 . .
C15 C16 C17 119.0(4) . .
C15 C16 H16 120.5 . .
C17 C16 H16 120.5 . .
C18 C17 C16 120.3(3) . .
C18 C17 S1 120.9(3) . .
C16 C17 S1 118.8(3) . .
C17 C18 C19 120.8(4) . .
C17 C18 H18 119.6 . .
C19 C18 H18 119.6 . .
C18 C19 C14 119.8(3) . .
C18 C19 S2 116.9(3) . .
C14 C19 S2 123.3(3) . .
Dy1 O7 Dy1 112.13(10) 3_565 .
Dy1 O7 H7A 124(3) 3_565 .
Dy1 O7 H7A 123(3) . .
Dy1 O8 H8A 119(3) . .
Dy1 O8 H8B 113(3) . .
H8A O8 H8B 114(4) . .
Dy1 O9 H9A 126(3) . .
Dy1 O9 H9B 111(3) . .
H9A O9 H9B 110(4) . .
H10A O10 H10B 117(7) . .

loop_
_geom_bond_atom_site_label_1
_geom_bond_atom_site_label_2
_geom_bond_distance
_geom_bond_site_symmetry_2
Dy1 O7 2.227(2) 3_565
Dy1 O7 2.229(2) .
Dy1 O8 2.401(3) .
Dy1 O1 2.427(2) 2_645
Dy1 O9 2.436(3) .
Dy1 O3 2.442(2) 2_655
Dy1 N2 2.520(3) .
Dy1 N1 2.550(3) .
Dy1 Dy1 3.6968(4) 3_565
S1 O2 1.443(3) .
S1 O3 1.451(2) .
S1 O1 1.456(3) .
S1 C17 1.773(4) .
S2 O4 1.433(3) .
S2 O5 1.455(3) .
S2 O6 1.458(3) .
S2 C19 1.794(4) .
N1 C1 1.321(5) .
N1 C12 1.367(4) .
N2 C10 1.314(5) .
N2 C11 1.358(5) .
N3 C5 1.360(5) .
N3 C13 1.366(5) .
N3 H3A 0.8600 .
N4 C13 1.316(5) .
N4 C6 1.378(5) .
O1 Dy1 2.427(2) 2_655
O3 Dy1 2.442(2) 2_645
C1 C2 1.376(6) .
C1 H1 0.9300 .
C2 C3 1.367(6) .
C2 H2 0.9300 .
C3 C4 1.391(5) .
C3 H3 0.9300 .
C4 C12 1.407(5) .
C4 C5 1.433(5) .
C5 C6 1.369(5) .
C6 C7 1.420(5) .
C7 C8 1.397(5) .
C7 C11 1.416(5) .
C8 C9 1.357(6) .
C8 H8 0.9300 .
C9 C10 1.398(5) .
C9 H9 0.9300 .
C10 H10 0.9300 .
C11 C12 1.446(5) .
C13 C14 1.475(5) .
C14 C15 1.393(5) .
C14 C19 1.404(5) .
C15 C16 1.372(5) .
C15 H15 0.9300 .
C16 C17 1.388(5) .
C16 H16 0.9300 .
C17 C18 1.368(5) .
C18 C19 1.387(5) .
C18 H18 0.9300 .
O7 Dy1 2.227(2) 3_565
O7 H7A 0.783(18) .
O8 H8A 0.834(19) .
O8 H8B 0.844(19) .
O9 H9A 0.830(19) .
O9 H9B 0.822(19) .
O10 H10A 0.86(2) .
O10 H10B 0.85(2) .

loop_
_geom_torsion_atom_site_label_1
_geom_torsion_atom_site_label_2
_geom_torsion_atom_site_label_3
_geom_torsion_atom_site_label_4
_geom_torsion
_geom_torsion_site_symmetry_1
_geom_torsion_site_symmetry_4
O7 Dy1 N1 C1 137.2(3) 3_565 .
O7 Dy1 N1 C1 -80.9(3) . .
O8 Dy1 N1 C1 -30.6(3) . .
O1 Dy1 N1 C1 -108.1(3) 2_645 .
O9 Dy1 N1 C1 30.9(3) . .
O3 Dy1 N1 C1 92.8(3) 2_655 .
N2 Dy1 N1 C1 175.5(3) . .
Dy1 Dy1 N1 C1 -172.0(2) 3_565 .
O7 Dy1 N1 C12 -38.1(3) 3_565 .
O7 Dy1 N1 C12 103.8(3) . .
O8 Dy1 N1 C12 154.2(3) . .
O1 Dy1 N1 C12 76.6(2) 2_645 .
O9 Dy1 N1 C12 -144.4(2) . .
O3 Dy1 N1 C12 -82.5(2) 2_655 .
N2 Dy1 N1 C12 0.2(2) . .
Dy1 Dy1 N1 C12 12.7(5) 3_565 .
O7 Dy1 N2 C10 -26.8(2) 3_565 .
O7 Dy1 N2 C10 32.1(3) . .
O8 Dy1 N2 C10 140.0(2) . .
O1 Dy1 N2 C10 97.3(3) 2_645 .
O9 Dy1 N2 C10 -93.7(3) . .
O3 Dy1 N2 C10 -106.9(3) 2_655 .
N1 Dy1 N2 C10 177.7(3) . .
Dy1 Dy1 N2 C10 0.8(3) 3_565 .
O7 Dy1 N2 C11 157.6(2) 3_565 .
O7 Dy1 N2 C11 -143.4(2) . .
O8 Dy1 N2 C11 -35.6(3) . .
O1 Dy1 N2 C11 -78.3(2) 2_645 .
O9 Dy1 N2 C11 90.7(3) . .
O3 Dy1 N2 C11 77.5(2) 2_655 .
N1 Dy1 N2 C11 2.2(2) . .
Dy1 Dy1 N2 C11 -174.7(2) 3_565 .
O2 S1 O1 Dy1 -10.1(3) . 2_655
O3 S1 O1 Dy1 -139.7(3) . 2_655
C17 S1 O1 Dy1 106.5(3) . 2_655
O2 S1 O3 Dy1 18.0(3) . 2_645
O1 S1 O3 Dy1 148.0(2) . 2_645
C17 S1 O3 Dy1 -98.0(3) . 2_645
C12 N1 C1 C2 0.6(6) . .
Dy1 N1 C1 C2 -174.7(4) . .
N1 C1 C2 C3 -2.3(7) . .
C1 C2 C3 C4 1.4(7) . .
C2 C3 C4 C12 1.1(7) . .
C2 C3 C4 C5 -178.8(4) . .
C13 N3 C5 C6 -1.1(4) . .
C13 N3 C5 C4 177.2(4) . .
C3 C4 C5 N3 1.1(7) . .
C12 C4 C5 N3 -178.9(4) . .
C3 C4 C5 C6 179.1(4) . .
C12 C4 C5 C6 -0.8(5) . .
N3 C5 C6 N4 0.8(4) . .
C4 C5 C6 N4 -177.7(3) . .
N3 C5 C6 C7 -178.1(3) . .
C4 C5 C6 C7 3.4(6) . .
C13 N4 C6 C5 -0.2(4) . .
C13 N4 C6 C7 178.7(3) . .
C5 C6 C7 C8 177.3(3) . .
N4 C6 C7 C8 -1.4(6) . .
C5 C6 C7 C11 -2.0(5) . .
N4 C6 C7 C11 179.3(3) . .
C11 C7 C8 C9 1.8(5) . .
C6 C7 C8 C9 -177.5(3) . .
C7 C8 C9 C10 -1.2(5) . .
C11 N2 C10 C9 0.6(5) . .
Dy1 N2 C10 C9 -175.1(3) . .
C8 C9 C10 N2 0.0(6) . .
C10 N2 C11 C7 0.1(5) . .
Dy1 N2 C11 C7 175.8(2) . .
C10 N2 C11 C12 180.0(3) . .
Dy1 N2 C11 C12 -4.3(4) . .
C8 C7 C11 N2 -1.3(5) . .
C6 C7 C11 N2 178.1(3) . .
C8 C7 C11 C12 178.8(3) . .
C6 C7 C11 C12 -1.8(5) . .
C1 N1 C12 C4 2.0(5) . .
Dy1 N1 C12 C4 177.5(2) . .
C1 N1 C12 C11 -177.9(3) . .
Dy1 N1 C12 C11 -2.4(4) . .
C3 C4 C12 N1 -2.9(5) . .
C5 C4 C12 N1 177.1(3) . .
C3 C4 C12 C11 177.0(3) . .
C5 C4 C12 C11 -3.0(5) . .
N2 C11 C12 N1 4.4(4) . .
C7 C11 C12 N1 -175.7(3) . .
N2 C11 C12 C4 -175.5(3) . .
C7 C11 C12 C4 4.4(5) . .
C6 N4 C13 N3 -0.5(4) . .
C6 N4 C13 C14 -177.8(3) . .
C5 N3 C13 N4 1.0(4) . .
C5 N3 C13 C14 178.1(3) . .
N4 C13 C14 C15 11.8(5) . .
N3 C13 C14 C15 -165.0(4) . .
N4 C13 C14 C19 -168.1(3) . .
N3 C13 C14 C19 15.2(6) . .
C19 C14 C15 C16 -1.7(5) . .
C13 C14 C15 C16 178.4(3) . .
C14 C15 C16 C17 -0.2(6) . .
C15 C16 C17 C18 1.8(5) . .
C15 C16 C17 S1 -179.9(3) . .
O2 S1 C17 C18 -4.1(3) . .
O3 S1 C17 C18 116.7(3) . .
O1 S1 C17 C18 -126.0(3) . .
O2 S1 C17 C16 177.6(3) . .
O3 S1 C17 C16 -61.6(3) . .
O1 S1 C17 C16 55.8(3) . .
C16 C17 C18 C19 -1.5(5) . .
S1 C17 C18 C19 -179.8(3) . .
C17 C18 C19 C14 -0.4(5) . .
C17 C18 C19 S2 178.2(3) . .
C15 C14 C19 C18 2.0(5) . .
C13 C14 C19 C18 -178.2(3) . .
C15 C14 C19 S2 -176.6(3) . .
C13 C14 C19 S2 3.3(5) . .
O4 S2 C19 C18 -123.4(3) . .
O5 S2 C19 C18 117.1(3) . .
O6 S2 C19 C18 -2.5(3) . .
O4 S2 C19 C14 55.2(3) . .
O5 S2 C19 C14 -64.3(3) . .
O6 S2 C19 C14 176.1(3) . .
O7 Dy1 O7 Dy1 0.0 3_565 3_565
O8 Dy1 O7 Dy1 156.49(13) . 3_565
O1 Dy1 O7 Dy1 -127.26(13) 2_645 3_565
O9 Dy1 O7 Dy1 87.58(12) . 3_565
O3 Dy1 O7 Dy1 35.39(19) 2_655 3_565
N2 Dy1 O7 Dy1 -66.05(14) . 3_565
N1 Dy1 O7 Dy1 -153.88(14) . 3_565
